data_4035932
loop_
_publ_author_name
'Ondari, Mark E.'
'Klosin, Jerzy'
'Froese, Robert D. J.'
'Kruper, William R.'
'MacDonald, Jason'
'Arriola, Dan J.'
'Bell, Bruce M.'
'Briggs, John R.'
'Kruper, William J.'

_publ_section_title
;
 Mechanistic and Synthetic Implications of the Diol-Ritter Reaction:
 Unexpected Yet Reversible Pathways in the Regioselective Synthesis of
 Vicinal-Aminoalcohols.
;
_journal_issue 8
_journal_name_full 'The Journal of organic chemistry'
_journal_page_first 4715
_journal_page_last 4722
_journal_paper_doi 10.1021/acs.joc.8b02320
_journal_volume 84
_journal_year 2019
_chemical_formula_sum 'C9 H9 Cl6 O2 Sb'
_chemical_formula_weight 483.61
_space_group_IT_number 14
_space_group_name_Hall '-P 2ybc'
_space_group_name_H-M_alt 'P 1 21/c 1'
_symmetry_cell_setting monoclinic
_symmetry_space_group_name_H-M 'P 1 21/c 1'
_atom_sites_solution_hydrogens geom
_atom_sites_solution_primary direct
_atom_sites_solution_secondary difmap
_audit_creation_method SHELXL-97
_cell_angle_alpha 90.00
_cell_angle_beta 101.9760(10)
_cell_angle_gamma 90.00
_cell_formula_units_Z 4
_cell_length_a 6.4833(2)
_cell_length_b 18.1783(6)
_cell_length_c 13.2669(4)
_cell_measurement_reflns_used 9888
_cell_measurement_temperature 296(2)
_cell_measurement_theta_max 27.95
_cell_measurement_theta_min 2.74
_cell_volume 1529.54(8)
_computing_cell_refinement 'Bruker SAINT'
_computing_data_collection 'Bruker APEX2'
_computing_data_reduction 'Bruker SAINT'
_computing_molecular_graphics 'Bruker SHELXTL'
_computing_publication_material 'Bruker SHELXTL'
_computing_structure_refinement 'SHELXL-97 (Sheldrick, 2008)'
_computing_structure_solution 'SHELXS-97 (Sheldrick, 2008)'
_diffrn_ambient_temperature 296(2)
_diffrn_measured_fraction_theta_full 0.998
_diffrn_measured_fraction_theta_max 0.998
_diffrn_measurement_device_type 'Bruker APEX-II CCD'
_diffrn_measurement_method '\f and \w scans'
_diffrn_radiation_monochromator graphite
_diffrn_radiation_source 'fine-focus sealed tube'
_diffrn_radiation_type MoK\a
_diffrn_radiation_wavelength 0.71073
_diffrn_reflns_av_R_equivalents 0.0183
_diffrn_reflns_av_sigmaI/netI 0.0147
_diffrn_reflns_limit_h_max 7
_diffrn_reflns_limit_h_min -8
_diffrn_reflns_limit_k_max 23
_diffrn_reflns_limit_k_min -20
_diffrn_reflns_limit_l_max 17
_diffrn_reflns_limit_l_min -17
_diffrn_reflns_number 13414
_diffrn_reflns_theta_full 27.50
_diffrn_reflns_theta_max 27.50
_diffrn_reflns_theta_min 1.93
_exptl_absorpt_coefficient_mu 2.841
_exptl_absorpt_correction_T_max 0.656
_exptl_absorpt_correction_T_min 0.455
_exptl_absorpt_correction_type multi-scan
_exptl_crystal_colour yellow
_exptl_crystal_density_diffrn 2.100
_exptl_crystal_density_method 'not measured'
_exptl_crystal_description block
_exptl_crystal_F_000 928
_exptl_crystal_size_max 0.31
_exptl_crystal_size_mid 0.22
_exptl_crystal_size_min 0.16
_refine_diff_density_max 0.664
_refine_diff_density_min -0.365
_refine_diff_density_rms 0.064
_refine_ls_extinction_coef 0.00619(16)
_refine_ls_extinction_expression Fc^*^=kFc[1+0.001xFc^2^\l^3^/sin(2\q)]^-1/4^
_refine_ls_extinction_method SHELXL
_refine_ls_goodness_of_fit_ref 1.242
_refine_ls_hydrogen_treatment mixed
_refine_ls_matrix_type full
_refine_ls_number_parameters 164
_refine_ls_number_reflns 3510
_refine_ls_number_restraints 0
_refine_ls_restrained_S_all 1.242
_refine_ls_R_factor_all 0.0170
_refine_ls_R_factor_gt 0.0165
_refine_ls_shift/su_max 0.004
_refine_ls_shift/su_mean 0.000
_refine_ls_structure_factor_coef Fsqd
_refine_ls_weighting_details 'calc w=1/[\s^2^(Fo^2^)+(0.0076P)^2^+1.3237P] where P=(Fo^2^+2Fc^2^)/3'
_refine_ls_weighting_scheme calc
_refine_ls_wR_factor_gt 0.0371
_refine_ls_wR_factor_ref 0.0373
_reflns_number_gt 3429
_reflns_number_total 3510
_reflns_threshold_expression >2sigma(I)
_cod_data_source_file jo8b02320_si_001.cif
_cod_data_source_block final
_cod_depositor_comments
;
The following automatic conversions were performed:

data item '_symmetry_cell_setting' value 'Monoclinic' was changed to
'monoclinic' in accordance with the
/home/data/users/saulius/crontab/automatic-downloads/current/ACS/lib/dictionaries/cif_core.dic
dictionary named 'cif_core.dic' version 2.4.2 last updated on
2011-04-26.

Automatic conversion script
Id: cif_fix_values 6909 2019-04-08 15:41:33Z antanas 
;
_cod_original_sg_symbol_H-M P2(1)/c
_cod_database_code 4035932

loop_
_symmetry_equiv_pos_as_xyz
'x, y, z'
'-x, y+1/2, -z+1/2'
'-x, -y, -z'
'x, -y-1/2, z-1/2'

loop_
_atom_site_label
_atom_site_type_symbol
_atom_site_fract_x
_atom_site_fract_y
_atom_site_fract_z
_atom_site_U_iso_or_equiv
_atom_site_adp_type
_atom_site_occupancy
_atom_site_symmetry_multiplicity
_atom_site_calc_flag
_atom_site_refinement_flags
Sb1 Sb 0.442475(18) 0.720899(6) 0.264969(8) 0.01093(5) Uani 1 1 d .
Cl1 Cl 0.18114(7) 0.64821(3) 0.31132(3) 0.01951(10) Uani 1 1 d .
Cl2 Cl 0.66544(7) 0.69345(2) 0.42331(3) 0.01802(9) Uani 1 1 d .
Cl3 Cl 0.72560(8) 0.77914(2) 0.21402(3) 0.01933(10) Uani 1 1 d .
Cl4 Cl 0.24282(8) 0.73018(2) 0.09750(3) 0.01919(10) Uani 1 1 d .
Cl5 Cl 0.31625(7) 0.82913(2) 0.32281(3) 0.01925(10) Uani 1 1 d .
Cl6 Cl 0.72322(8) 0.51269(3) -0.09097(3) 0.02143(10) Uani 1 1 d .
O1 O 0.5492(2) 0.62069(7) 0.20613(9) 0.0154(3) Uani 1 1 d .
O2 O 0.7914(2) 0.57166(7) 0.13053(9) 0.0155(3) Uani 1 1 d .
C1 C 0.6944(3) 0.57548(10) 0.20713(13) 0.0127(3) Uani 1 1 d .
C2 C 0.7307(3) 0.62390(10) 0.04591(13) 0.0184(4) Uani 1 1 d .
H2A H 0.7789 0.6730 0.0680 0.022 Uiso 1 1 calc R
H2B H 0.5785 0.6250 0.0232 0.022 Uiso 1 1 calc R
C3 C 0.8316(3) 0.59869(10) -0.03988(14) 0.0173(4) Uani 1 1 d .
H3A H 0.9823 0.5934 -0.0144 0.021 Uiso 1 1 calc R
H3B H 0.8094 0.6354 -0.0942 0.021 Uiso 1 1 calc R
C4 C 0.7610(3) 0.52075(9) 0.28825(13) 0.0132(3) Uani 1 1 d .
C5 C 0.6261(3) 0.50381(10) 0.35442(13) 0.0153(3) Uani 1 1 d .
H5 H 0.4976 0.5279 0.3481 0.018 Uiso 1 1 calc R
C6 C 0.6858(3) 0.45074(10) 0.42956(14) 0.0183(4) Uani 1 1 d .
H6 H 0.5949 0.4378 0.4724 0.022 Uiso 1 1 calc R
C7 C 0.8807(3) 0.41685(10) 0.44100(13) 0.0173(4) Uani 1 1 d .
H7 H 0.9219 0.3824 0.4931 0.021 Uiso 1 1 calc R
C8 C 1.0147(3) 0.43395(10) 0.37538(13) 0.0163(4) Uani 1 1 d .
H8 H 1.1455 0.4111 0.3837 0.020 Uiso 1 1 calc R
C9 C 0.9541(3) 0.48486(10) 0.29777(13) 0.0141(3) Uani 1 1 d .
H9 H 1.0415 0.4952 0.2521 0.017 Uiso 1 1 calc R

loop_
_atom_site_aniso_label
_atom_site_aniso_U_11
_atom_site_aniso_U_22
_atom_site_aniso_U_33
_atom_site_aniso_U_23
_atom_site_aniso_U_13
_atom_site_aniso_U_12
Sb1 0.01229(7) 0.00976(7) 0.01005(6) 0.00063(4) 0.00072(4) 0.00043(4)
Cl1 0.0171(2) 0.0194(2) 0.0229(2) 0.00252(17) 0.00610(17) -0.00335(17)
Cl2 0.0209(2) 0.0179(2) 0.01263(19) 0.00095(16) -0.00245(16) 0.00304(17)
Cl3 0.0215(2) 0.0177(2) 0.0202(2) -0.00106(16) 0.00749(18) -0.00637(17)
Cl4 0.0234(2) 0.0175(2) 0.01346(19) 0.00066(16) -0.00360(17) 0.00288(17)
Cl5 0.0227(2) 0.0147(2) 0.0189(2) -0.00295(16) 0.00095(17) 0.00508(17)
Cl6 0.0211(2) 0.0239(2) 0.0185(2) -0.00551(17) 0.00226(17) 0.00005(18)
O1 0.0185(7) 0.0128(6) 0.0143(6) -0.0006(5) 0.0018(5) 0.0027(5)
O2 0.0186(7) 0.0161(6) 0.0118(6) 0.0036(5) 0.0031(5) 0.0038(5)
C1 0.0139(8) 0.0113(8) 0.0120(7) -0.0025(6) 0.0004(6) -0.0027(7)
C2 0.0268(10) 0.0167(9) 0.0114(8) 0.0047(7) 0.0033(7) 0.0057(8)
C3 0.0199(9) 0.0174(9) 0.0149(8) 0.0027(7) 0.0041(7) 0.0002(7)
C4 0.0176(9) 0.0095(8) 0.0110(7) -0.0014(6) -0.0003(6) -0.0010(7)
C5 0.0171(9) 0.0132(8) 0.0153(8) -0.0003(7) 0.0025(7) 0.0011(7)
C6 0.0245(10) 0.0158(9) 0.0156(8) 0.0010(7) 0.0064(7) -0.0025(8)
C7 0.0270(10) 0.0105(8) 0.0125(8) 0.0005(6) -0.0005(7) 0.0005(7)
C8 0.0186(9) 0.0124(8) 0.0162(8) -0.0033(7) -0.0006(7) 0.0032(7)
C9 0.0168(9) 0.0122(8) 0.0129(8) -0.0022(6) 0.0019(6) -0.0002(7)

loop_
_atom_type_symbol
_atom_type_description
_atom_type_scat_dispersion_real
_atom_type_scat_dispersion_imag
_atom_type_scat_source
C C 0.0033 0.0016 'International Tables Vol C Tables 4.2.6.8 and 6.1.1.4'
H H 0.0000 0.0000 'International Tables Vol C Tables 4.2.6.8 and 6.1.1.4'
O O 0.0106 0.0060 'International Tables Vol C Tables 4.2.6.8 and 6.1.1.4'
Cl Cl 0.1484 0.1585 'International Tables Vol C Tables 4.2.6.8 and 6.1.1.4'
Sb Sb -0.5866 1.5461 'International Tables Vol C Tables 4.2.6.8 and 6.1.1.4'

loop_
_geom_angle_atom_site_label_1
_geom_angle_atom_site_label_2
_geom_angle_atom_site_label_3
_geom_angle
O1 Sb1 Cl5 177.72(4)
O1 Sb1 Cl1 85.51(4)
Cl5 Sb1 Cl1 93.893(17)
O1 Sb1 Cl4 82.67(3)
Cl5 Sb1 Cl4 95.135(16)
Cl1 Sb1 Cl4 90.127(17)
O1 Sb1 Cl3 87.01(4)
Cl5 Sb1 Cl3 93.643(17)
Cl1 Sb1 Cl3 172.380(17)
Cl4 Sb1 Cl3 90.323(17)
O1 Sb1 Cl2 87.71(3)
Cl5 Sb1 Cl2 94.492(16)
Cl1 Sb1 Cl2 89.412(17)
Cl4 Sb1 Cl2 170.372(16)
Cl3 Sb1 Cl2 88.873(17)
C1 O1 Sb1 148.47(12)
C1 O2 C2 117.91(14)
O1 C1 O2 120.80(16)
O1 C1 C4 124.23(16)
O2 C1 C4 114.87(15)
O2 C2 C3 107.14(15)
O2 C2 H2A 110.3
C3 C2 H2A 110.3
O2 C2 H2B 110.3
C3 C2 H2B 110.3
H2A C2 H2B 108.5
C2 C3 Cl6 110.87(13)
C2 C3 H3A 109.5
Cl6 C3 H3A 109.5
C2 C3 H3B 109.5
Cl6 C3 H3B 109.5
H3A C3 H3B 108.1
C9 C4 C5 120.51(16)
C9 C4 C1 120.48(16)
C5 C4 C1 118.99(16)
C6 C5 C4 119.28(17)
C6 C5 H5 120.4
C4 C5 H5 120.4
C5 C6 C7 120.08(17)
C5 C6 H6 120.0
C7 C6 H6 120.0
C6 C7 C8 120.51(17)
C6 C7 H7 119.7
C8 C7 H7 119.7
C9 C8 C7 120.01(17)
C9 C8 H8 120.0
C7 C8 H8 120.0
C8 C9 C4 119.53(17)
C8 C9 H9 120.2
C4 C9 H9 120.2

loop_
_geom_bond_atom_site_label_1
_geom_bond_atom_site_label_2
_geom_bond_distance
Sb1 O1 2.1518(12)
Sb1 Cl5 2.3216(4)
Sb1 Cl1 2.3297(5)
Sb1 Cl4 2.3339(4)
Sb1 Cl3 2.3371(5)
Sb1 Cl2 2.3434(4)
Cl6 C3 1.789(2)
O1 C1 1.248(2)
O2 C1 1.303(2)
O2 C2 1.461(2)
C1 C4 1.463(2)
C2 C3 1.498(2)
C2 H2A 0.9700
C2 H2B 0.9700
C3 H3A 0.9700
C3 H3B 0.9700
C4 C9 1.394(3)
C4 C5 1.396(2)
C5 C6 1.383(3)
C5 H5 0.9300
C6 C7 1.385(3)
C6 H6 0.9300
C7 C8 1.387(3)
C7 H7 0.9300
C8 C9 1.380(2)
C8 H8 0.9300
C9 H9 0.9300
